data_2004213
loop_
_publ_author_name
'Karczmarzyk, Z.'
'Karolak-Wojciechowska, J.'
'Pawlowski, M.'

_publ_section_title 8-Benzylamino-7-{2-hydroxy-3-[4-(2-hydroxyethyl)-1-piperazinyl]propyl}theophylline
_journal_issue 12
_journal_name_full 'Acta Crystallographica Section C'
_journal_page_first 2610
_journal_page_last 2612
_journal_paper_doi 10.1107/S0108270195007207
_journal_volume 51
_journal_year 1995
_chemical_formula_sum 'C23 H33 N7 O4'
_chemical_formula_weight 471.56
_space_group_crystal_system triclinic
_space_group_IT_number 2
_space_group_name_Hall '-P 1'
_space_group_name_H-M_alt 'P -1'
_atom_type_scat_source 'SHELX76 (Sheldrick, 1976)'
_cell_angle_alpha 67.68(2)
_cell_angle_beta 73.19(2)
_cell_angle_gamma 73.45(2)
_cell_formula_units_Z 2
_cell_length_a 9.511(1)
_cell_length_b 11.716(1)
_cell_length_c 12.138(2)
_cell_measurement_reflns_used 23
_cell_measurement_temperature 293
_cell_measurement_theta_max 50
_cell_measurement_theta_min 10
_cell_volume 1174.1(3)
_diffrn_measurement_device 'Kuma KM-4'
_diffrn_measurement_method '\w/2\q scans'
_diffrn_radiation_type CuK\a
_diffrn_radiation_wavelength 1.54184
_diffrn_reflns_av_R_equivalents 0.0206
_diffrn_reflns_limit_h_max 11
_diffrn_reflns_limit_h_min -11
_diffrn_reflns_limit_k_max 14
_diffrn_reflns_limit_k_min -14
_diffrn_reflns_limit_l_max 15
_diffrn_reflns_limit_l_min 0
_diffrn_reflns_number 5155
_diffrn_reflns_theta_max 82
_diffrn_standards_decay_% none
_diffrn_standards_interval_count 100
_diffrn_standards_number 2
_exptl_absorpt_coefficient_mu 0.681
_exptl_absorpt_correction_type none
_exptl_crystal_colour colourless
_exptl_crystal_density_diffrn 1.334
_exptl_crystal_description plate
_exptl_crystal_size_max 0.30
_exptl_crystal_size_mid 0.20
_exptl_crystal_size_min 0.10
_refine_diff_density_max 0.31
_refine_diff_density_min -0.22
_refine_ls_extinction_coef 1.3E-6(2)
_refine_ls_extinction_method 'F~c~^2^ = F~c~(1-gF~c~^2^/sin\q)'
_refine_ls_goodness_of_fit_obs 1.98
_refine_ls_number_parameters 317
_refine_ls_number_reflns 3361
_refine_ls_R_factor_obs 0.0552
_refine_ls_shift/esd_max 0.001
_refine_ls_structure_factor_coef F
_refine_ls_weighting_details 'w = 5.3774/[\s^2^(F~o~)+0.00019F~o~^2^]'
_refine_ls_weighting_scheme calc
_refine_ls_wR_factor_obs 0.0610
_reflns_number_observed 3361
_reflns_number_total 4840
_reflns_observed_criterion F>4\s(F)
_cod_data_source_file bm1000.cif
_cod_data_source_block bm1000a
_cod_depositor_comments
;
 Updating space group information and adding the symmetry operation list.

 Antanas Vaitkus,
 2018-06-14

The following automatic conversions were performed:

'_refine_ls_weighting_scheme' value '
5.3774/[\s^2^(F~o~)+0.00019F~o~^2^]' was changed to 'calc'. New tag
'_refine_ls_weighting_details' was created. The value of the new tag
was set to 'w = 5.3774/[\s^2^(F~o~)+0.00019F~o~^2^]'.

Automatic conversion script
Id: cif_fix_values 3143 2015-03-26 13:38:13Z robertas 
;
_cod_original_cell_volume 1174.1(4)
_cod_database_code 2004213

loop_
_space_group_symop_id
_space_group_symop_operation_xyz
1 x,y,z
2 -x,-y,-z

loop_
_atom_site_label
_atom_site_fract_x
_atom_site_fract_y
_atom_site_fract_z
_atom_site_U_iso_or_equiv
N1 0.6930(3) 0.3208(2) 0.0407(2) 0.0363(4)
N3 0.5540(3) 0.4045(2) 0.1974(2) 0.0339(4)
N7 0.2820(2) 0.3543(2) 0.0855(2) 0.0279(4)
N8 0.0500(3) 0.4224(2) 0.2044(2) 0.0379(6)
N9 0.2848(2) 0.4274(2) 0.2326(2) 0.0318(4)
N13 0.2494(3) 0.1434(2) -0.1284(2) 0.0376(6)
N16 0.3585(3) 0.1257(2) -0.3708(2) 0.0365(4)
O2 0.8072(2) 0.3765(2) 0.1485(2) 0.0537(6)
O6 0.5837(2) 0.2708(2) -0.0758(2) 0.0450(4)
O11 0.2228(3) 0.1060(2) 0.1916(2) 0.0484(6)
O20 0.4168(3) 0.0983(2) -0.6716(2) 0.0535(6)
C1 0.8413(3) 0.2772(3) -0.0268(3) 0.0485(9)
C2 0.6911(3) 0.3675(3) 0.1301(3) 0.0376(7)
C3 0.5471(4) 0.4558(3) 0.2917(3) 0.0447(8)
C4 0.4259(3) 0.3948(2) 0.1730(2) 0.0290(4)
C5 0.4321(3) 0.3499(2) 0.0829(2) 0.0283(4)
C6 0.5668(3) 0.3103(2) 0.0084(2) 0.0316(4)
C7 0.2305(3) 0.2978(2) 0.0197(2) 0.0298(4)
C8 0.2005(3) 0.4001(2) 0.1773(2) 0.0284(4)
C11 0.2822(3) 0.1544(3) 0.0642(2) 0.0356(6)
C12 0.2298(4) 0.0872(3) 0.0035(2) 0.0400(7)
C14 0.4064(3) 0.1405(3) -0.1896(3) 0.0414(8)
C15 0.4211(4) 0.1980(3) -0.3274(3) 0.0440(7)
C17 0.2005(4) 0.1297(3) -0.3105(3) 0.0461(8)
C18 0.1851(4) 0.0749(3) -0.1743(3) 0.0450(8)
C19 0.3756(4) 0.1776(3) -0.5039(3) 0.0469(7)
C20 0.3307(4) 0.0948(3) -0.5537(3) 0.0487(8)
C21 -0.0354(3) 0.4702(3) 0.3028(2) 0.0378(7)
C22 -0.0849(3) 0.3715(3) 0.4225(2) 0.0350(6)
C23 -0.0726(4) 0.2479(3) 0.4319(3) 0.0458(8)
C24 -0.1219(4) 0.1614(3) 0.5444(3) 0.0576(8)
C25 -0.1824(4) 0.1980(4) 0.6469(3) 0.0554(8)
C26 -0.1949(4) 0.3217(4) 0.6375(3) 0.0532(8)
C27 -0.1470(3) 0.4074(3) 0.5256(3) 0.0439(8)
H8 -.0048(40) .4016(30) .1650(29) .051
H11O .2964(44) .1042(34) .2420(32) .066
H20 .5021(49) .0218(38) -.6612(34) .074
H11 .8277(3) .2429(3) -.0933(3) .069
H12 .9047(3) .2022(3) .0356(3) .069
H13 .9001(3) .3543(3) -.0724(3) .069
H31 .4315(4) .4798(3) .3352(3) .065
H32 .5953(4) .5392(3) .2513(3) .065
H33 .6088(4) .3864(2) .3586(3) .065
H71 .1096(3) .3210(2) .0349(2) .043
H72 .2767(3) .3340(2) -.0763(2) .043
H111 .4032(3) .1378(3) .0428(2) .054
H121 .1122(4) .0866(3) .0413(2) .058
H122 .2927(4) -.0084(3) .0237(2) .058
H141 .4538(3) .1935(3) -.1586(3) .066
H142 .4667(3) .0441(3) -.1679(3) .066
H151 .5378(4) .1961(3) -.3708(3) .066
H152 .3601(4) .2942(3) -.3496(3) .066
H171 .1413(4) .2264(3) -.3337(3) .063
H172 .1528(4) .0764(3) -.3410(3) .063
H181 .2428(4) -.0223(3) -.1513(3) .061
H182 .0678(4) .0798(3) -.1321(3) .061
H191 .3049(4) .2700(3) -.5271(3) .068
H192 .4911(4) .1851(3) -.5446(3) .068
H201 .2136(4) .1268(3) -.5581(3) .071
H202 .3488(4) -.0010(3) -.4932(3) .071
H211 .0320(3) .5206(3) .3183(2) .053
H212 -.1351(3) .5343(3) .2746(2) .053
H231 -.0259(4) .2181(3) .3526(3) .068
H241 -.1121(4) .0648(3) .5515(3) .085
H251 -.2193(4) .1307(4) .7336(3) .080
H261 -.2427(4) .3517(4) .7166(3) .072
H271 -.1577(3) .5040(3) .5189(3) .060

loop_
_geom_angle_atom_site_label_1
_geom_angle_atom_site_label_2
_geom_angle_atom_site_label_3
_geom_angle
_geom_angle_publ_flag
C1 N1 C2 116.5(2) yes
C1 N1 C6 117.0(2) yes
C2 N1 C6 126.5(2) yes
C2 N3 C3 119.2(2) yes
C2 N3 C4 119.4(2) yes
C3 N3 C4 121.4(2) yes
C5 N7 C7 125.9(2) yes
C5 N7 C8 105.2(2) yes
C7 N7 C8 127.8(2) yes
C4 N9 C8 103.0(2) yes
N1 C2 N3 117.5(2) yes
N1 C2 O2 121.5(3) yes
N3 C2 O2 121.0(3) yes
N3 C4 N9 125.2(2) yes
N3 C4 C5 121.4(2) yes
N9 C4 C5 113.4(2) yes
N7 C5 C4 104.9(2) yes
N7 C5 C6 131.6(2) yes
C4 C5 C6 123.5(2) yes
N1 C6 O6 120.1(2) yes
N1 C6 C5 111.6(2) yes
O6 C6 C5 128.3(3) yes
N7 C8 N8 122.5(2) yes
N7 C8 N9 113.4(2) yes
N8 C8 N9 123.9(2) yes
C8 N8 C21 122.0(2) no
C12 N13 C14 112.9(2) no
C12 N13 C18 108.9(2) no
C14 N13 C18 108.6(2) no
C15 N16 C17 108.5(2) no
C15 N16 C19 110.2(2) no
C17 N16 C19 111.3(2) no
N7 C7 C11 110.0(2) no
O11 C11 C7 109.4(2) no
O11 C11 C12 106.4(2) no
C7 C11 C12 113.7(2) no
N13 C12 C11 114.6(2) no
N13 C14 C15 110.8(2) no
N16 C15 C14 109.5(2) no
N16 C17 C18 110.5(3) no
N13 C18 C17 111.5(2) no
N16 C19 C20 111.6(3) no
O20 C20 C19 111.6(3) no
N8 C21 C22 115.4(2) no
C21 C22 C23 122.4(2) no
C21 C22 C27 118.7(3) no
C23 C22 C27 118.8(3) no
C22 C23 C24 119.9(3) no
C23 C24 C25 120.7(3) no
C24 C25 C26 119.4(3) no
C25 C26 C27 119.7(3) no
C22 C27 C26 121.4(3) no

loop_
_geom_bond_atom_site_label_1
_geom_bond_atom_site_label_2
_geom_bond_distance
_geom_bond_publ_flag
N1 C1 1.469(4) yes
N1 C2 1.382(4) yes
N1 C6 1.415(3) yes
N3 C2 1.373(4) yes
N3 C3 1.461(3) yes
N3 C4 1.378(3) yes
N7 C5 1.404(3) yes
N7 C7 1.459(3) yes
N7 C8 1.360(3) yes
N8 C8 1.343(3) yes
N9 C4 1.351(3) yes
N9 C8 1.347(3) yes
O2 C2 1.227(3) yes
O6 C6 1.228(3) yes
C4 C5 1.363(3) yes
C5 C6 1.409(3) yes
N8 C21 1.445(3) no
N13 C12 1.459(3) no
N13 C14 1.460(4) no
N13 C18 1.465(3) no
N16 C15 1.470(3) no
N16 C17 1.465(4) no
N16 C19 1.471(3) no
O11 C11 1.429(3) no
O20 C20 1.420(3) no
C7 C11 1.533(4) no
C11 C12 1.513(4) no
C14 C15 1.527(4) no
C17 C18 1.508(4) no
C19 C20 1.523(4) no
C21 C22 1.519(4) no
C22 C23 1.382(4) no
C22 C27 1.387(4) no
C23 C24 1.400(4) no
C24 C25 1.384(5) no
C25 C26 1.382(5) no
C26 C27 1.388(4) no

loop_
_geom_torsion_atom_site_label_1
_geom_torsion_atom_site_label_2
_geom_torsion_atom_site_label_3
_geom_torsion_atom_site_label_4
_geom_torsion
_geom_torsion_publ_flag
C8 N7 C7 C11 -103.5(3) yes
N7 C7 C11 C12 178.2(2) yes
C7 C11 C12 N13 46.0(4) yes
C11 C12 N13 C14 63.1(4) yes
N7 C8 N8 C21 179.5(3) yes
C8 N8 C21 C22 -96.4(3) yes
N8 C21 C22 C27 170.2(3) yes
C2 N1 C6 O6 177.6(3) no
C1 N1 C6 O6 -2.8(4) no
C2 N1 C6 C5 -2.2(4) no
C1 N1 C6 C5 177.4(3) no
C6 N1 C2 N3 2.0(5) no
C1 N1 C2 N3 -177.7(3) no
C6 N1 C2 O2 -177.6(3) no
C1 N1 C2 O2 2.8(5) no
C3 N3 C2 N1 -179.2(3) no
C4 N3 C2 N1 -0.5(4) no
C3 N3 C4 C5 178.3(3) no
C2 N3 C4 C5 -0.4(4) no
C3 N3 C4 N9 -1.6(4) no
C2 N3 C4 N9 179.7(3) no
C4 N3 C2 O2 179.0(3) no
C3 N3 C2 O2 0.3(5) no
C7 N7 C8 N8 -13.9(4) no
C5 N7 C8 N8 177.3(3) no
C7 N7 C8 N9 169.9(2) no
C5 N7 C8 N9 1.0(3) no
C5 N7 C7 C11 63.1(3) no
C8 N7 C5 C4 -0.6(3) no
C7 N7 C5 C4 -169.6(2) no
C7 N7 C5 C6 10.5(5) no
C8 N7 C5 C6 179.5(3) no
C21 N8 C8 N9 -4.6(4) no
C4 N9 C8 N7 -1.0(3) no
C4 N9 C8 N8 -177.3(3) no
C8 N9 C4 N3 -179.5(3) no
C8 N9 C4 C5 0.6(3) no
C14 N13 C18 C17 -57.3(4) no
C12 N13 C18 C17 179.4(3) no
C12 N13 C14 C15 178.9(3) no
C18 N13 C12 C11 -176.2(3) no
C18 N13 C14 C15 58.0(4) no
C17 N16 C19 C20 -67.1(4) no
C15 N16 C19 C20 172.5(3) no
C15 N16 C17 C18 -59.2(4) no
C19 N16 C15 C14 -178.4(3) no
C17 N16 C15 C14 59.6(4) no
C19 N16 C17 C18 179.4(3) no
N3 C4 C5 N7 -179.9(2) no
N9 C4 C5 N7 0.0(3) no
N9 C4 C5 C6 179.9(3) no
N3 C4 C5 C6 0.0(4) no
N7 C5 C6 O6 1.3(5) no
N7 C5 C6 N1 -178.9(3) no
C4 C5 C6 O6 -178.6(3) no
C4 C5 C6 N1 1.2(4) no
N7 C7 C11 O11 59.4(3) no
O11 C11 C12 N13 166.6(3) no
N13 C14 C15 N16 -60.4(4) no
N16 C17 C18 N13 59.0(4) no
N16 C19 C20 O20 -147.6(3) no
N8 C21 C22 C23 -10.8(4) no
C21 C22 C27 C26 179.7(3) no
C21 C22 C23 C24 -179.2(3) no
C23 C22 C27 C26 0.7(5) no
C27 C22 C23 C24 -0.2(5) no
C22 C23 C24 C25 -0.3(6) no
C23 C24 C25 C26 0.4(6) no
C24 C25 C26 C27 0.1(6) no
C25 C26 C27 C22 -0.7(6) no
